data_1512740
loop_
_publ_author_name
'Lakshmi Kanta Das'
'Michael G.B. Drew'
'Ashutosh Ghosh'

_publ_section_title
;
 Hetero-metallic trinuclear nickel(II)-cadmium(II) complexes of a
 salicylaldimine ligand with thiocyanate, cyanate and azide ions:
 Isolation of a pair of polymorphs with thiocyanate ion
;
_journal_name_full
;
Inorganica Chimica Acta
;
_journal_page_first 247
_journal_page_last 254
_journal_volume 393
_journal_year 2012
_chemical_formula_sum 'C36 H32 Cd N6 Ni2 O4 S2'
_chemical_formula_weight 906.62
_space_group_IT_number 14
_symmetry_cell_setting monoclinic
_symmetry_space_group_name_Hall '-P 2ybc'
_symmetry_space_group_name_H-M 'P 1 21/c 1'
_atom_sites_solution_hydrogens geom
_atom_sites_solution_primary direct
_atom_sites_solution_secondary difmap
_cell_angle_alpha 90.00
_cell_angle_beta 92.174(8)
_cell_angle_gamma 90.00
_cell_formula_units_Z 4
_cell_length_a 13.3489(11)
_cell_length_b 11.8017(10)
_cell_length_c 21.7504(19)
_cell_measurement_reflns_used 17242
_cell_measurement_temperature 150(2)
_cell_measurement_theta_max 30.00
_cell_measurement_theta_min 2.46
_cell_volume 3424.1(5)
_computing_cell_refinement 'Crysalis, Oxford Diffraction'
_computing_data_collection 'Crysalis, Oxford Diffraction'
_computing_data_reduction 'Crysalis, Oxford Diffraction'
_computing_molecular_graphics PLATON(Spek,2004)
_computing_structure_refinement 'SHELXL-97 (Sheldrick, 1997)'
_computing_structure_solution 'SHELXS-97 (Sheldrick, 1997)'
_diffrn_ambient_temperature 150(2)
_diffrn_measured_fraction_theta_full 0.958
_diffrn_measured_fraction_theta_max 0.958
_diffrn_measurement_device 'Oxford Diffaction X-Calibur System'
_diffrn_measurement_method '321 frames, counting time 10 s.'
_diffrn_radiation_monochromator graphite
_diffrn_radiation_source 'fine-focus sealed tube'
_diffrn_radiation_type MoK\a
_diffrn_radiation_wavelength 0.71073
_diffrn_reflns_av_R_equivalents 0.0514
_diffrn_reflns_av_sigmaI/netI 0.0877
_diffrn_reflns_limit_h_max 18
_diffrn_reflns_limit_h_min -16
_diffrn_reflns_limit_k_max 15
_diffrn_reflns_limit_k_min -16
_diffrn_reflns_limit_l_max 29
_diffrn_reflns_limit_l_min -15
_diffrn_reflns_number 17242
_diffrn_reflns_theta_full 30.00
_diffrn_reflns_theta_max 30.00
_diffrn_reflns_theta_min 2.46
_exptl_absorpt_coefficient_mu 1.877
_exptl_absorpt_correction_T_max 1.000
_exptl_absorpt_correction_T_min 0.901
_exptl_absorpt_correction_type empirical
_exptl_absorpt_process_details 'ABSPACK, Oxford Diffraction Ltd'
_exptl_crystal_colour Yellow
_exptl_crystal_density_diffrn 1.759
_exptl_crystal_density_method 'not measured'
_exptl_crystal_description Rhombic
_exptl_crystal_F_000 1832
_exptl_crystal_size_max 0.21
_exptl_crystal_size_mid 0.17
_exptl_crystal_size_min 0.12
_refine_diff_density_max 1.253
_refine_diff_density_min -1.179
_refine_diff_density_rms 0.128
_refine_ls_extinction_method none
_refine_ls_goodness_of_fit_ref 0.950
_refine_ls_hydrogen_treatment constr
_refine_ls_matrix_type full
_refine_ls_number_parameters 460
_refine_ls_number_reflns 9564
_refine_ls_number_restraints 0
_refine_ls_restrained_S_all 0.950
_refine_ls_R_factor_all 0.0946
_refine_ls_R_factor_gt 0.0565
_refine_ls_shift/su_max 0.000
_refine_ls_shift/su_mean 0.000
_refine_ls_structure_factor_coef Fsqd
_refine_ls_weighting_details
;
  w=1/[\s^2^(Fo^2^)+(0.0475P)^2^+0.0000P] where P=(Fo^2^+2Fc^2^)/3 
;
_refine_ls_weighting_scheme calc
_refine_ls_wR_factor_gt 0.1113
_refine_ls_wR_factor_ref 0.1308
_reflns_number_gt 6211
_reflns_number_total 9564
_reflns_threshold_expression >2sigma(I)
_cod_data_source_file ICA-2013-394-247-254-1.cif
_cod_data_source_block 1A
_cod_original_sg_symbol_H-M P21/c
_cod_database_code 1512740

loop_
_symmetry_equiv_pos_as_xyz
'x, y, z'
'-x, y+1/2, -z+1/2'
'-x, -y, -z'
'x, -y-1/2, z-1/2'

loop_
_atom_site_label
_atom_site_type_symbol
_atom_site_fract_x
_atom_site_fract_y
_atom_site_fract_z
_atom_site_U_iso_or_equiv
_atom_site_adp_type
_atom_site_occupancy
_atom_site_symmetry_multiplicity
_atom_site_calc_flag
_atom_site_refinement_flags
Ni2 Ni 0.45357(4) 0.12532(5) -0.02302(2) 0.02922(14) Uani 1 1 d .
Ni3 Ni 0.10609(4) 0.27580(5) -0.07658(3) 0.02985(14) Uani 1 1 d .
Cd1 Cd 0.26026(2) 0.24153(3) 0.046343(14) 0.03053(10) Uani 1 1 d .
O11 O 0.4306(2) 0.1989(3) 0.05114(13) 0.0332(7) Uani 1 1 d .
C12 C 0.4957(3) 0.2354(3) 0.0950(2) 0.0296(9) Uani 1 1 d .
C13 C 0.4638(3) 0.2560(4) 0.1546(2) 0.0341(10) Uani 1 1 d .
H13 H 0.3971 0.2444 0.1639 0.041 Uiso 1 1 calc R
C14 C 0.5313(4) 0.2932(4) 0.1991(2) 0.0415(11) Uani 1 1 d .
H14 H 0.5094 0.3059 0.2386 0.050 Uiso 1 1 calc R
C15 C 0.6320(4) 0.3128(4) 0.1872(2) 0.0451(12) Uani 1 1 d .
H15 H 0.6764 0.3386 0.2181 0.054 Uiso 1 1 calc R
C16 C 0.6635(4) 0.2934(4) 0.1295(2) 0.0419(12) Uani 1 1 d .
H16 H 0.7302 0.3069 0.1209 0.050 Uiso 1 1 calc R
C17 C 0.5970(3) 0.2530(3) 0.0823(2) 0.0297(9) Uani 1 1 d .
C18 C 0.6339(3) 0.2295(4) 0.0233(2) 0.0345(10) Uani 1 1 d .
H18 H 0.6999 0.2513 0.0176 0.041 Uiso 1 1 calc R
N19 N 0.5886(3) 0.1818(3) -0.02389(16) 0.0325(8) Uani 1 1 d .
C20 C 0.6545(4) 0.1754(6) -0.0771(2) 0.0622(17) Uani 1 1 d .
H20A H 0.7037 0.1161 -0.0694 0.075 Uiso 1 1 calc R
H20B H 0.6905 0.2465 -0.0802 0.075 Uiso 1 1 calc R
C21 C 0.6010(3) 0.1525(4) -0.1372(2) 0.0402(11) Uani 1 1 d .
H21A H 0.6489 0.1503 -0.1696 0.048 Uiso 1 1 calc R
H21B H 0.5537 0.2131 -0.1464 0.048 Uiso 1 1 calc R
C22 C 0.5465(4) 0.0420(4) -0.1349(2) 0.0473(13) Uani 1 1 d .
H22A H 0.5297 0.0171 -0.1766 0.057 Uiso 1 1 calc R
H22B H 0.5901 -0.0146 -0.1157 0.057 Uiso 1 1 calc R
N23 N 0.4532(3) 0.0508(3) -0.10004(16) 0.0322(8) Uani 1 1 d .
C24 C 0.3737(4) 0.0062(4) -0.1277(2) 0.0377(11) Uani 1 1 d .
H24 H 0.3819 -0.0197 -0.1675 0.045 Uiso 1 1 calc R
C25 C 0.2758(3) -0.0076(4) -0.1042(2) 0.0344(10) Uani 1 1 d .
C26 C 0.2011(4) -0.0630(4) -0.1403(2) 0.0449(12) Uani 1 1 d .
H26 H 0.2144 -0.0830 -0.1805 0.054 Uiso 1 1 calc R
C27 C 0.1093(4) -0.0883(4) -0.1177(3) 0.0491(13) Uani 1 1 d .
H27 H 0.0606 -0.1245 -0.1423 0.059 Uiso 1 1 calc R
C28 C 0.0903(3) -0.0593(4) -0.0580(3) 0.0498(14) Uani 1 1 d .
H28 H 0.0287 -0.0776 -0.0421 0.060 Uiso 1 1 calc R
C29 C 0.1617(3) -0.0030(4) -0.0210(2) 0.0416(11) Uani 1 1 d .
H29 H 0.1474 0.0165 0.0192 0.050 Uiso 1 1 calc R
C30 C 0.2553(3) 0.0244(4) -0.0445(2) 0.0337(10) Uani 1 1 d .
O31 O 0.3220(2) 0.0803(2) -0.00835(13) 0.0337(7) Uani 1 1 d .
O41 O 0.2417(2) 0.2963(3) -0.05315(13) 0.0336(7) Uani 1 1 d .
C42 C 0.3134(3) 0.3360(4) -0.0880(2) 0.0326(10) Uani 1 1 d .
C43 C 0.3979(3) 0.3901(4) -0.0605(2) 0.0369(10) Uani 1 1 d .
H43 H 0.4035 0.3977 -0.0179 0.044 Uiso 1 1 calc R
C44 C 0.4735(4) 0.4323(4) -0.0969(2) 0.0438(12) Uani 1 1 d .
H44 H 0.5284 0.4690 -0.0784 0.053 Uiso 1 1 calc R
C45 C 0.4673(4) 0.4202(4) -0.1600(2) 0.0471(13) Uani 1 1 d .
H45 H 0.5183 0.4472 -0.1841 0.056 Uiso 1 1 calc R
C46 C 0.3850(3) 0.3677(4) -0.1869(2) 0.0410(11) Uani 1 1 d .
H46 H 0.3808 0.3595 -0.2295 0.049 Uiso 1 1 calc R
C47 C 0.3072(3) 0.3261(4) -0.15182(19) 0.0307(9) Uani 1 1 d .
C48 C 0.2219(3) 0.2726(4) -0.1825(2) 0.0352(10) Uani 1 1 d .
H48 H 0.2290 0.2528 -0.2235 0.042 Uiso 1 1 calc R
N49 N 0.1369(3) 0.2493(3) -0.15916(17) 0.0330(8) Uani 1 1 d .
C50 C 0.0614(4) 0.1959(4) -0.2019(2) 0.0429(12) Uani 1 1 d .
H50A H 0.0475 0.1196 -0.1881 0.052 Uiso 1 1 calc R
H50B H 0.0880 0.1912 -0.2427 0.052 Uiso 1 1 calc R
C51 C -0.0341(4) 0.2636(4) -0.2046(2) 0.0410(11) Uani 1 1 d .
H51A H -0.0182 0.3428 -0.2111 0.049 Uiso 1 1 calc R
H51B H -0.0758 0.2382 -0.2394 0.049 Uiso 1 1 calc R
C52 C -0.0915(4) 0.2526(4) -0.1472(2) 0.0475(13) Uani 1 1 d .
H52A H -0.1529 0.2962 -0.1519 0.057 Uiso 1 1 calc R
H52B H -0.1100 0.1738 -0.1420 0.057 Uiso 1 1 calc R
N53 N -0.0352(3) 0.2913(3) -0.09089(17) 0.0349(9) Uani 1 1 d .
C54 C -0.0894(3) 0.3446(4) -0.0527(2) 0.0349(10) Uani 1 1 d .
H54 H -0.1530 0.3661 -0.0672 0.042 Uiso 1 1 calc R
C55 C -0.0628(3) 0.3748(3) 0.0096(2) 0.0301(9) Uani 1 1 d .
C56 C -0.1320(3) 0.4382(4) 0.0432(2) 0.0355(10) Uani 1 1 d .
H56 H -0.1898 0.4656 0.0233 0.043 Uiso 1 1 calc R
C57 C -0.1154(3) 0.4598(4) 0.1044(2) 0.0364(10) Uani 1 1 d .
H57 H -0.1607 0.5026 0.1261 0.044 Uiso 1 1 calc R
C58 C -0.0285(3) 0.4158(4) 0.1339(2) 0.0359(10) Uani 1 1 d .
H58 H -0.0173 0.4288 0.1757 0.043 Uiso 1 1 calc R
C59 C 0.0405(3) 0.3545(4) 0.1029(2) 0.0326(10) Uani 1 1 d .
H59 H 0.0973 0.3264 0.1236 0.039 Uiso 1 1 calc R
C60 C 0.0252(3) 0.3342(3) 0.0397(2) 0.0294(9) Uani 1 1 d .
O61 O 0.0938(2) 0.2770(2) 0.00894(13) 0.0320(7) Uani 1 1 d .
N2 N 0.2133(3) 0.1364(4) 0.12352(19) 0.0484(11) Uani 1 1 d .
C2 C 0.1903(3) 0.0834(4) 0.1658(2) 0.0338(10) Uani 1 1 d .
S2 S 0.16010(11) 0.00849(11) 0.22405(6) 0.0482(3) Uani 1 1 d .
S1 S 0.26185(13) 0.49940(19) 0.20365(7) 0.0800(6) Uani 1 1 d .
C1 C 0.2767(3) 0.4513(4) 0.1355(2) 0.0408(11) Uani 1 1 d .
N1 N 0.2871(3) 0.4146(3) 0.08674(19) 0.0415(10) Uani 1 1 d .

loop_
_atom_site_aniso_label
_atom_site_aniso_U_11
_atom_site_aniso_U_22
_atom_site_aniso_U_33
_atom_site_aniso_U_23
_atom_site_aniso_U_13
_atom_site_aniso_U_12
Ni2 0.0244(3) 0.0340(3) 0.0295(3) 0.0009(3) 0.0041(2) 0.0023(2)
Ni3 0.0279(3) 0.0332(3) 0.0286(3) 0.0004(2) 0.0031(2) -0.0009(2)
Cd1 0.02624(16) 0.03768(18) 0.02792(18) 0.00117(14) 0.00437(12) 0.00367(12)
O11 0.0261(15) 0.0468(18) 0.0268(16) -0.0046(15) 0.0009(12) 0.0020(13)
C12 0.028(2) 0.031(2) 0.030(2) 0.0033(19) -0.0001(17) -0.0004(17)
C13 0.033(2) 0.041(2) 0.028(2) 0.002(2) -0.0001(18) -0.0025(19)
C14 0.043(3) 0.050(3) 0.032(3) -0.004(2) 0.005(2) -0.004(2)
C15 0.044(3) 0.054(3) 0.037(3) -0.004(3) -0.002(2) -0.011(2)
C16 0.035(3) 0.042(3) 0.048(3) -0.001(3) -0.004(2) -0.010(2)
C17 0.035(2) 0.027(2) 0.027(2) 0.0023(18) 0.0021(18) -0.0002(17)
C18 0.025(2) 0.037(2) 0.042(3) 0.007(2) 0.0040(19) -0.0044(17)
N19 0.0274(18) 0.042(2) 0.029(2) -0.0012(18) 0.0092(15) 0.0025(15)
C20 0.032(3) 0.115(5) 0.040(3) -0.009(3) 0.012(2) -0.014(3)
C21 0.041(3) 0.046(3) 0.035(3) 0.002(2) 0.012(2) -0.002(2)
C22 0.051(3) 0.043(3) 0.049(3) -0.005(3) 0.020(2) 0.002(2)
N23 0.033(2) 0.0324(19) 0.032(2) 0.0018(17) 0.0102(15) 0.0010(15)
C24 0.050(3) 0.035(2) 0.029(2) 0.000(2) 0.008(2) 0.000(2)
C25 0.037(2) 0.033(2) 0.033(2) 0.000(2) 0.0003(19) 0.0001(19)
C26 0.052(3) 0.039(3) 0.043(3) -0.004(2) -0.003(2) -0.001(2)
C27 0.041(3) 0.048(3) 0.058(3) -0.011(3) -0.006(2) -0.005(2)
C28 0.026(2) 0.046(3) 0.078(4) -0.007(3) 0.002(2) -0.001(2)
C29 0.032(2) 0.043(3) 0.051(3) -0.013(2) 0.009(2) -0.001(2)
C30 0.027(2) 0.029(2) 0.045(3) -0.001(2) -0.0008(19) 0.0036(17)
O31 0.0255(15) 0.0408(17) 0.0353(17) -0.0076(15) 0.0056(12) 0.0001(13)
O41 0.0252(15) 0.0457(18) 0.0304(17) 0.0041(15) 0.0073(12) 0.0001(13)
C42 0.032(2) 0.030(2) 0.037(3) 0.003(2) 0.0072(19) 0.0049(17)
C43 0.036(2) 0.037(2) 0.038(3) 0.000(2) 0.008(2) 0.0013(19)
C44 0.035(3) 0.036(3) 0.061(3) 0.010(3) 0.007(2) -0.004(2)
C45 0.043(3) 0.046(3) 0.053(3) 0.019(3) 0.016(2) 0.007(2)
C46 0.040(3) 0.045(3) 0.039(3) 0.011(2) 0.015(2) 0.007(2)
C47 0.031(2) 0.032(2) 0.029(2) 0.0024(19) 0.0073(18) 0.0079(17)
C48 0.043(3) 0.036(2) 0.027(2) 0.003(2) 0.008(2) 0.008(2)
N49 0.032(2) 0.0325(19) 0.034(2) 0.0006(17) 0.0010(16) -0.0003(15)
C50 0.049(3) 0.044(3) 0.035(3) -0.007(2) -0.004(2) -0.006(2)
C51 0.039(3) 0.051(3) 0.033(3) -0.007(2) -0.004(2) -0.001(2)
C52 0.034(3) 0.065(3) 0.043(3) -0.011(3) -0.002(2) -0.012(2)
N53 0.0296(19) 0.038(2) 0.037(2) -0.0016(18) 0.0026(16) -0.0089(16)
C54 0.028(2) 0.036(2) 0.041(3) 0.001(2) 0.0050(19) -0.0033(18)
C55 0.026(2) 0.026(2) 0.038(3) -0.0016(19) 0.0097(18) -0.0011(16)
C56 0.025(2) 0.031(2) 0.051(3) -0.002(2) 0.0067(19) 0.0006(17)
C57 0.034(2) 0.028(2) 0.048(3) -0.005(2) 0.016(2) 0.0016(18)
C58 0.037(2) 0.032(2) 0.039(3) -0.004(2) 0.009(2) -0.0030(19)
C59 0.031(2) 0.035(2) 0.033(2) 0.006(2) 0.0099(18) 0.0041(18)
C60 0.025(2) 0.026(2) 0.039(3) 0.0007(19) 0.0094(17) -0.0019(16)
O61 0.0273(15) 0.0368(16) 0.0322(17) -0.0008(14) 0.0039(12) 0.0047(12)
N2 0.047(3) 0.055(3) 0.044(3) 0.012(2) 0.009(2) 0.009(2)
C2 0.031(2) 0.036(2) 0.034(3) -0.005(2) 0.0019(19) 0.0017(18)
S2 0.0635(9) 0.0454(7) 0.0359(7) 0.0030(6) 0.0067(6) -0.0164(6)
S1 0.0572(10) 0.1288(16) 0.0545(10) -0.0364(11) 0.0089(7) 0.0027(10)
C1 0.028(2) 0.046(3) 0.049(3) -0.003(3) 0.003(2) 0.005(2)
N1 0.038(2) 0.043(2) 0.043(2) -0.004(2) 0.0076(18) 0.0006(18)

loop_
_atom_type_symbol
_atom_type_description
_atom_type_scat_dispersion_real
_atom_type_scat_dispersion_imag
_atom_type_scat_source
C C 0.0033 0.0016 'International Tables Vol C Tables 4.2.6.8 and 6.1.1.4'
H H 0.0000 0.0000 'International Tables Vol C Tables 4.2.6.8 and 6.1.1.4'
N N 0.0061 0.0033 'International Tables Vol C Tables 4.2.6.8 and 6.1.1.4'
O O 0.0106 0.0060 'International Tables Vol C Tables 4.2.6.8 and 6.1.1.4'
S S 0.1246 0.1234 'International Tables Vol C Tables 4.2.6.8 and 6.1.1.4'
Cd Cd -0.8075 1.2024 'International Tables Vol C Tables 4.2.6.8 and 6.1.1.4'
Ni Ni 0.3393 1.1124 'International Tables Vol C Tables 4.2.6.8 and 6.1.1.4'

loop_
_geom_angle_atom_site_label_1
_geom_angle_atom_site_label_2
_geom_angle_atom_site_label_3
_geom_angle
O11 Ni2 O31 78.42(12)
O11 Ni2 N23 170.39(14)
O31 Ni2 N23 92.73(14)
O11 Ni2 N19 91.82(14)
O31 Ni2 N19 170.11(14)
N23 Ni2 N19 97.12(15)
O61 Ni3 O41 81.35(12)
O61 Ni3 N49 168.07(14)
O41 Ni3 N49 92.12(14)
O61 Ni3 N53 92.16(14)
O41 Ni3 N53 165.59(15)
N49 Ni3 N53 96.35(16)
N2 Cd1 N1 105.09(15)
N2 Cd1 O41 150.16(13)
N1 Cd1 O41 97.15(13)
N2 Cd1 O11 98.65(13)
N1 Cd1 O11 92.18(12)
O41 Cd1 O11 100.14(10)
N2 Cd1 O61 94.05(13)
N1 Cd1 O61 96.12(12)
O41 Cd1 O61 63.57(10)
O11 Cd1 O61 162.47(10)
N2 Cd1 O31 92.53(13)
N1 Cd1 O31 149.31(12)
O41 Cd1 O31 77.30(11)
O11 Cd1 O31 59.94(10)
O61 Cd1 O31 107.67(10)
C12 O11 Ni2 130.0(3)
C12 O11 Cd1 124.7(3)
Ni2 O11 Cd1 104.70(12)
O11 C12 C13 120.2(4)
O11 C12 C17 120.8(4)
C13 C12 C17 119.0(4)
C14 C13 C12 119.6(4)
C14 C13 H13 120.2
C12 C13 H13 120.2
C13 C14 C15 122.2(5)
C13 C14 H14 118.9
C15 C14 H14 118.9
C16 C15 C14 118.5(4)
C16 C15 H15 120.7
C14 C15 H15 120.7
C15 C16 C17 121.3(5)
C15 C16 H16 119.4
C17 C16 H16 119.4
C12 C17 C16 119.3(4)
C12 C17 C18 121.2(4)
C16 C17 C18 119.5(4)
N19 C18 C17 129.2(4)
N19 C18 H18 115.4
C17 C18 H18 115.4
C18 N19 C20 111.5(4)
C18 N19 Ni2 123.4(3)
C20 N19 Ni2 125.1(3)
N19 C20 C21 114.5(4)
N19 C20 H20A 108.6
C21 C20 H20A 108.6
N19 C20 H20B 108.6
C21 C20 H20B 108.6
H20A C20 H20B 107.6
C20 C21 C22 110.4(4)
C20 C21 H21A 109.6
C22 C21 H21A 109.6
C20 C21 H21B 109.6
C22 C21 H21B 109.6
H21A C21 H21B 108.1
N23 C22 C21 112.0(4)
N23 C22 H22A 109.2
C21 C22 H22A 109.2
N23 C22 H22B 109.2
C21 C22 H22B 109.2
H22A C22 H22B 107.9
C24 N23 C22 114.7(4)
C24 N23 Ni2 124.6(3)
C22 N23 Ni2 120.7(3)
N23 C24 C25 128.1(4)
N23 C24 H24 115.9
C25 C24 H24 115.9
C30 C25 C26 119.2(4)
C30 C25 C24 121.2(4)
C26 C25 C24 119.4(4)
C27 C26 C25 121.7(5)
C27 C26 H26 119.1
C25 C26 H26 119.1
C26 C27 C28 118.9(4)
C26 C27 H27 120.5
C28 C27 H27 120.5
C27 C28 C29 121.2(5)
C27 C28 H28 119.4
C29 C28 H28 119.4
C28 C29 C30 119.8(5)
C28 C29 H29 120.1
C30 C29 H29 120.1
O31 C30 C25 122.2(4)
O31 C30 C29 118.7(4)
C25 C30 C29 119.1(4)
C30 O31 Ni2 130.3(3)
C30 O31 Cd1 116.6(2)
Ni2 O31 Cd1 101.57(12)
C42 O41 Ni3 126.7(3)
C42 O41 Cd1 126.3(3)
Ni3 O41 Cd1 107.00(13)
O41 C42 C47 121.5(4)
O41 C42 C43 119.9(4)
C47 C42 C43 118.6(4)
C44 C43 C42 120.2(4)
C44 C43 H43 119.9
C42 C43 H43 119.9
C45 C44 C43 120.7(5)
C45 C44 H44 119.7
C43 C44 H44 119.7
C46 C45 C44 119.1(5)
C46 C45 H45 120.4
C44 C45 H45 120.4
C45 C46 C47 121.7(5)
C45 C46 H46 119.2
C47 C46 H46 119.2
C42 C47 C46 119.7(4)
C42 C47 C48 121.0(4)
C46 C47 C48 119.3(4)
N49 C48 C47 126.9(4)
N49 C48 H48 116.5
C47 C48 H48 116.5
C48 N49 C50 115.4(4)
C48 N49 Ni3 124.6(3)
C50 N49 Ni3 120.0(3)
N49 C50 C51 110.7(4)
N49 C50 H50A 109.5
C51 C50 H50A 109.5
N49 C50 H50B 109.5
C51 C50 H50B 109.5
H50A C50 H50B 108.1
C52 C51 C50 112.4(4)
C52 C51 H51A 109.1
C50 C51 H51A 109.1
C52 C51 H51B 109.1
C50 C51 H51B 109.1
H51A C51 H51B 107.9
N53 C52 C51 113.8(4)
N53 C52 H52A 108.8
C51 C52 H52A 108.8
N53 C52 H52B 108.8
C51 C52 H52B 108.8
H52A C52 H52B 107.7
C54 N53 C52 113.8(4)
C54 N53 Ni3 121.2(3)
C52 N53 Ni3 124.8(3)
N53 C54 C55 127.4(4)
N53 C54 H54 116.3
C55 C54 H54 116.3
C60 C55 C56 119.3(4)
C60 C55 C54 121.8(4)
C56 C55 C54 118.6(4)
C57 C56 C55 121.3(4)
C57 C56 H56 119.4
C55 C56 H56 119.4
C56 C57 C58 118.4(4)
C56 C57 H57 120.8
C58 C57 H57 120.8
C59 C58 C57 122.0(4)
C59 C58 H58 119.0
C57 C58 H58 119.0
C58 C59 C60 119.9(4)
C58 C59 H59 120.0
C60 C59 H59 120.1
O61 C60 C59 120.0(4)
O61 C60 C55 121.0(4)
C59 C60 C55 119.0(4)
C60 O61 Ni3 126.0(3)
C60 O61 Cd1 124.6(3)
Ni3 O61 Cd1 102.85(13)
C2 N2 Cd1 177.5(4)
N2 C2 S2 179.0(4)
N1 C1 S1 178.7(5)
C1 N1 Cd1 132.5(4)

loop_
_geom_bond_atom_site_label_1
_geom_bond_atom_site_label_2
_geom_bond_distance
Ni2 O11 1.867(3)
Ni2 O31 1.874(3)
Ni2 N23 1.892(4)
Ni2 N19 1.922(3)
Ni3 O61 1.874(3)
Ni3 O41 1.878(3)
Ni3 N49 1.884(4)
Ni3 N53 1.909(4)
Cd1 N2 2.198(4)
Cd1 N1 2.247(4)
Cd1 O41 2.263(3)
Cd1 O11 2.328(3)
Cd1 O61 2.375(3)
Cd1 O31 2.406(3)
O11 C12 1.337(5)
C12 C13 1.402(6)
C12 C17 1.406(6)
C13 C14 1.370(6)
C13 H13 0.9300
C14 C15 1.398(7)
C14 H14 0.9300
C15 C16 1.357(7)
C15 H15 0.9300
C16 C17 1.414(6)
C16 H16 0.9300
C17 C18 1.419(6)
C18 N19 1.300(5)
C18 H18 0.9300
N19 C20 1.483(6)
C20 C21 1.489(6)
C20 H20A 0.9700
C20 H20B 0.9700
C21 C22 1.496(6)
C21 H21A 0.9700
C21 H21B 0.9700
C22 N23 1.486(6)
C22 H22A 0.9700
C22 H22B 0.9700
N23 C24 1.310(5)
C24 C25 1.430(6)
C24 H24 0.9300
C25 C30 1.389(6)
C25 C26 1.406(6)
C26 C27 1.371(7)
C26 H26 0.9300
C27 C28 1.375(7)
C27 H27 0.9300
C28 C29 1.393(6)
C28 H28 0.9300
C29 C30 1.406(6)
C29 H29 0.9300
C30 O31 1.339(5)
O41 C42 1.329(5)
C42 C47 1.392(6)
C42 C43 1.411(6)
C43 C44 1.397(6)
C43 H43 0.9300
C44 C45 1.381(7)
C44 H44 0.9300
C45 C46 1.373(7)
C45 H45 0.9300
C46 C47 1.401(6)
C46 H46 0.9300
C47 C48 1.443(6)
C48 N49 1.291(6)
C48 H48 0.9300
N49 C50 1.485(5)
C50 C51 1.504(6)
C50 H50A 0.9700
C50 H50B 0.9700
C51 C52 1.495(7)
C51 H51A 0.9700
C51 H51B 0.9700
C52 N53 1.484(5)
C52 H52A 0.9700
C52 H52B 0.9700
N53 C54 1.286(5)
C54 C55 1.433(6)
C54 H54 0.9300
C55 C60 1.408(6)
C55 C56 1.413(6)
C56 C57 1.365(6)
C56 H56 0.9300
C57 C58 1.404(6)
C57 H57 0.9300
C58 C59 1.368(6)
C58 H58 0.9300
C59 C60 1.402(6)
C59 H59 0.9300
C60 O61 1.336(5)
N2 C2 1.163(5)
C2 S2 1.609(5)
S1 C1 1.606(5)
C1 N1 1.159(6)
